data_8101956
loop_
_publ_author_name
'Zhang, G.-F.'
'Dou, Y.-L.'
'She, J.-B.'
'Zhao, S.-M.'
'Liu, H.-Q.'

_publ_section_title
;
Crystal structure of 1,3-bis(1-phenyl-1H-tetrazol-5-ylthio)propane, 
C~3~H~6~(SCN~4~C~6~H~5~)~2~
;
_journal_issue 2
_journal_name_full 'Zeitschrift f\"ur Kristallographie - New Crystal Structures'
_journal_page_first 185
_journal_page_last 186
_journal_volume 221
_journal_year 2006
_chemical_formula_moiety 'C17 H16 N8 S2'
_chemical_formula_sum 'C17 H16 N8 S2'
_chemical_formula_weight 396.50
_chemical_name_systematic
; 
 1,3-bis(1-phenyl-1H-tetrazol-5-ylthio)propane
;
_space_group_IT_number 14
_symmetry_cell_setting monoclinic
_symmetry_space_group_name_Hall '-P 2yn'
_symmetry_space_group_name_H-M 'P 1 21/n 1'
_atom_sites_solution_hydrogens geom
_atom_sites_solution_primary direct
_atom_sites_solution_secondary difmap
_audit_creation_method SHELXL-97
_cell_angle_alpha 90.00
_cell_angle_beta 112.126(5)
_cell_angle_gamma 90.00
_cell_formula_units_Z 4
_cell_length_a 16.716(5)
_cell_length_b 6.4919(19)
_cell_length_c 18.640(6)
_cell_measurement_reflns_used 1109
_cell_measurement_temperature 298(2)
_cell_measurement_theta_max 21.252
_cell_measurement_theta_min 2.631
_cell_volume 1873.8(10)
_computing_cell_refinement 'Bruker SMART'
_computing_data_collection 'Bruker SMART'
_computing_data_reduction 'Bruker SAINT'
_computing_molecular_graphics 'Bruker SHELXTL'
_computing_publication_material 'Bruker SHELXTL'
_computing_structure_refinement 'SHELXL-97 (Sheldrick, 1997)'
_computing_structure_solution 'SHELXS-97 (Sheldrick, 1990)'
_diffrn_ambient_temperature 298(2)
_diffrn_measured_fraction_theta_full 0.999
_diffrn_measured_fraction_theta_max 0.999
_diffrn_measurement_device_type 'Bruker SMART CCD'
_diffrn_measurement_method phi/omega
_diffrn_radiation_monochromator graphite
_diffrn_radiation_source 'fine-focus sealed tube'
_diffrn_radiation_type MoK\a
_diffrn_radiation_wavelength 0.71073
_diffrn_reflns_av_R_equivalents 0.0875
_diffrn_reflns_av_sigmaI/netI 0.1066
_diffrn_reflns_limit_h_max 19
_diffrn_reflns_limit_h_min -14
_diffrn_reflns_limit_k_max 7
_diffrn_reflns_limit_k_min -7
_diffrn_reflns_limit_l_max 15
_diffrn_reflns_limit_l_min -22
_diffrn_reflns_number 9385
_diffrn_reflns_theta_full 25.01
_diffrn_reflns_theta_max 25.01
_diffrn_reflns_theta_min 1.40
_exptl_absorpt_coefficient_mu 0.304
_exptl_absorpt_correction_T_max 0.9644
_exptl_absorpt_correction_T_min 0.8504
_exptl_absorpt_correction_type multi-scan
_exptl_absorpt_process_details sadabs
_exptl_crystal_colour colorless
_exptl_crystal_density_diffrn 1.405
_exptl_crystal_density_method 'not measured'
_exptl_crystal_description platelet
_exptl_crystal_F_000 824
_exptl_crystal_size_max 0.55
_exptl_crystal_size_mid 0.49
_exptl_crystal_size_min 0.12
_refine_diff_density_max 0.254
_refine_diff_density_min -0.261
_refine_diff_density_rms 0.057
_refine_ls_extinction_method none
_refine_ls_goodness_of_fit_ref 0.999
_refine_ls_matrix_type full
_refine_ls_number_parameters 244
_refine_ls_number_reflns 3294
_refine_ls_number_restraints 0
_refine_ls_restrained_S_all 0.999
_refine_ls_R_factor_all 0.1280
_refine_ls_R_factor_gt 0.0521
_refine_ls_shift/su_max 0.001
_refine_ls_shift/su_mean 0.000
_refine_ls_structure_factor_coef Fsqd
_refine_ls_weighting_details 'calc w=1/[\s^2^(Fo^2^)+(0.0395P)^2^+0.0000P] where P=(Fo^2^+2Fc^2^)/3'
_refine_ls_weighting_scheme calc
_refine_ls_wR_factor_gt 0.1041
_refine_ls_wR_factor_ref 0.1282
_reflns_number_gt 1615
_reflns_number_total 3294
_reflns_threshold_expression >2sigma(I)
_cod_data_source_file 1267-1760.cff
_cod_data_source_block 060404e
_cod_depositor_comments
;
The following automatic conversions were performed:
'_symmetry_cell_setting' value 'Monoclinic' changed to 'monoclinic'
according to '/home/saulius/struct/CIF-dictionaries/cif_core.dic'
dictionary named 'cif_core.dic' version 2.4.1 from 2010-06-29.

Automatic conversion script
Id: cif_fix_enum 1555 2011-01-17 13:19:09Z saulius 
;
_cod_original_cell_volume 1873.8(9)
_cod_original_sg_symbol_H-M P12(1)/n1
_cod_database_code 8101956

loop_
_symmetry_equiv_pos_as_xyz
'x, y, z'
'-x+1/2, y+1/2, -z+1/2'
'-x, -y, -z'
'x-1/2, -y-1/2, z-1/2'

loop_
_atom_site_label
_atom_site_type_symbol
_atom_site_fract_x
_atom_site_fract_y
_atom_site_fract_z
_atom_site_U_iso_or_equiv
_atom_site_adp_type
_atom_site_occupancy
_atom_site_symmetry_multiplicity
_atom_site_Wyckoff_symbol
_atom_site_calc_flag
_atom_site_refinement_flags
_atom_site_disorder_assembly
_atom_site_disorder_group
N1 N 0.04582(18) 0.7693(5) 1.08313(16) 0.0381(8) Uani 1 4 e d . . .
N2 N -0.0412(2) 0.7573(5) 1.05584(18) 0.0462(9) Uani 1 4 e d . . .
N3 N -0.06656(19) 0.7356(5) 0.98173(19) 0.0491(9) Uani 1 4 e d . . .
N4 N 0.00204(19) 0.7348(5) 0.95859(16) 0.0425(8) Uani 1 4 e d . . .
N5 N 0.1068(2) 1.1641(5) 0.65259(17) 0.0466(9) Uani 1 4 e d . . .
N6 N 0.1408(2) 1.0614(6) 0.60686(19) 0.0636(11) Uani 1 4 e d . . .
N7 N 0.1950(2) 0.9305(7) 0.6514(2) 0.0713(12) Uani 1 4 e d . . .
N8 N 0.1975(2) 0.9394(6) 0.72557(18) 0.0553(10) Uani 1 4 e d . . .
S1 S 0.17870(6) 0.76499(18) 1.03344(5) 0.0486(3) Uani 1 4 e d . . .
S2 S 0.11121(7) 1.16743(18) 0.79837(6) 0.0545(4) Uani 1 4 e d . . .
C1 C 0.1734(2) 0.6566(6) 0.9420(2) 0.0496(11) Uani 1 4 e d . . .
H1A H 0.2317 0.6248 0.9463 0.059 Uiso 1 4 e calc R . .
H1B H 0.1419 0.5277 0.9338 0.059 Uiso 1 4 e calc R . .
C2 C 0.1316(2) 0.7910(6) 0.8713(2) 0.0514(12) Uani 1 4 e d . . .
H2A H 0.1318 0.7172 0.8261 0.062 Uiso 1 4 e calc R . .
H2B H 0.0718 0.8142 0.8644 0.062 Uiso 1 4 e calc R . .
C3 C 0.1745(2) 0.9962(6) 0.8749(2) 0.0469(11) Uani 1 4 e d . . .
H3A H 0.2304 0.9751 0.8714 0.056 Uiso 1 4 e calc R . .
H3B H 0.1841 1.0602 0.9245 0.056 Uiso 1 4 e calc R . .
C4 C 0.0715(2) 0.7546(6) 1.0230(2) 0.0383(10) Uani 1 4 e d . . .
C5 C 0.0958(2) 0.7835(7) 1.1650(2) 0.0420(10) Uani 1 4 e d . . .
C6 C 0.0978(3) 0.6185(7) 1.2110(2) 0.0617(13) Uani 1 4 e d . . .
H6 H 0.0685 0.4978 1.1898 0.074 Uiso 1 4 e calc R . .
C7 C 0.1445(3) 0.6343(9) 1.2899(3) 0.0793(17) Uani 1 4 e d . . .
H7 H 0.1464 0.5239 1.3223 0.095 Uiso 1 4 e calc R . .
C8 C 0.1878(3) 0.8116(10) 1.3202(3) 0.0795(17) Uani 1 4 e d . . .
H8 H 0.2196 0.8211 1.3731 0.095 Uiso 1 4 e calc R . .
C9 C 0.1846(3) 0.9753(8) 1.2732(3) 0.0755(15) Uani 1 4 e d . . .
H9 H 0.2137 1.0962 1.2946 0.091 Uiso 1 4 e calc R . .
C10 C 0.1383(3) 0.9630(7) 1.1939(2) 0.0611(13) Uani 1 4 e d . . .
H10 H 0.1364 1.0735 1.1616 0.073 Uiso 1 4 e calc R . .
C11 C 0.1416(2) 1.0858(6) 0.7241(2) 0.0411(10) Uani 1 4 e d . . .
C12 C 0.0428(3) 1.3204(8) 0.6224(2) 0.0463(11) Uani 1 4 e d . . .
C13 C 0.0559(3) 1.5104(8) 0.6565(2) 0.0589(13) Uani 1 4 e d . . .
H13 H 0.1065 1.5385 0.6986 0.071 Uiso 1 4 e calc R . .
C14 C -0.0062(3) 1.6592(8) 0.6280(3) 0.0752(15) Uani 1 4 e d . . .
H14 H 0.0012 1.7879 0.6516 0.090 Uiso 1 4 e calc R . .
C15 C -0.0799(3) 1.6169(10) 0.5642(3) 0.0849(19) Uani 1 4 e d . . .
H15 H -0.1214 1.7188 0.5443 0.102 Uiso 1 4 e calc R . .
C16 C -0.0925(3) 1.4282(11) 0.5302(3) 0.0825(18) Uani 1 4 e d . . .
H16 H -0.1426 1.4019 0.4873 0.099 Uiso 1 4 e calc R . .
C17 C -0.0311(3) 1.2749(8) 0.5592(2) 0.0623(13) Uani 1 4 e d . . .
H17 H -0.0394 1.1448 0.5367 0.075 Uiso 1 4 e calc R . .

loop_
_atom_site_aniso_label
_atom_site_aniso_U_11
_atom_site_aniso_U_22
_atom_site_aniso_U_33
_atom_site_aniso_U_23
_atom_site_aniso_U_13
_atom_site_aniso_U_12
N1 0.0380(19) 0.040(2) 0.0375(18) -0.0011(17) 0.0157(15) -0.0020(16)
N2 0.046(2) 0.048(2) 0.046(2) 0.0028(19) 0.0180(17) 0.0004(18)
N3 0.044(2) 0.047(2) 0.053(2) 0.003(2) 0.0141(18) 0.0013(18)
N4 0.044(2) 0.042(2) 0.0373(19) 0.0011(18) 0.0114(16) 0.0022(18)
N5 0.050(2) 0.062(3) 0.0340(19) 0.0086(19) 0.0225(17) 0.0043(19)
N6 0.069(3) 0.088(3) 0.045(2) 0.005(2) 0.034(2) 0.012(2)
N7 0.077(3) 0.094(4) 0.057(3) 0.005(2) 0.042(2) 0.015(2)
N8 0.054(2) 0.070(3) 0.048(2) 0.006(2) 0.0268(19) 0.010(2)
S1 0.0451(6) 0.0690(9) 0.0332(6) 0.0042(6) 0.0163(5) 0.0024(6)
S2 0.0650(7) 0.0644(9) 0.0377(6) 0.0082(6) 0.0234(6) 0.0132(6)
C1 0.062(3) 0.050(3) 0.048(3) 0.001(2) 0.032(2) -0.001(2)
C2 0.061(3) 0.062(3) 0.032(2) -0.003(2) 0.018(2) -0.009(2)
C3 0.048(2) 0.055(3) 0.036(2) 0.001(2) 0.0127(19) -0.002(2)
C4 0.051(2) 0.034(3) 0.031(2) 0.003(2) 0.016(2) 0.002(2)
C5 0.042(2) 0.057(3) 0.031(2) 0.000(2) 0.0187(19) -0.003(2)
C6 0.073(3) 0.068(4) 0.047(3) 0.010(3) 0.026(3) -0.007(3)
C7 0.085(4) 0.109(5) 0.047(3) 0.027(3) 0.028(3) 0.002(3)
C8 0.072(3) 0.127(5) 0.033(3) 0.000(3) 0.012(3) -0.005(4)
C9 0.088(4) 0.084(4) 0.047(3) -0.018(3) 0.017(3) -0.019(3)
C10 0.073(3) 0.062(4) 0.041(3) -0.007(3) 0.013(2) -0.017(3)
C11 0.048(3) 0.043(3) 0.035(2) 0.010(2) 0.018(2) -0.001(2)
C12 0.047(3) 0.058(3) 0.036(2) 0.011(2) 0.019(2) 0.003(2)
C13 0.058(3) 0.066(4) 0.051(3) 0.015(3) 0.018(2) 0.001(3)
C14 0.081(4) 0.070(4) 0.075(4) 0.027(3) 0.030(3) 0.016(3)
C15 0.068(4) 0.109(5) 0.085(5) 0.057(4) 0.037(4) 0.034(4)
C16 0.056(3) 0.133(6) 0.050(3) 0.032(4) 0.010(3) 0.006(4)
C17 0.060(3) 0.087(4) 0.040(3) 0.005(3) 0.019(2) -0.008(3)

loop_
_atom_type_symbol
_atom_type_description
_atom_type_scat_dispersion_real
_atom_type_scat_dispersion_imag
_atom_type_scat_source
C C 0.0033 0.0016 'International Tables Vol C Tables 4.2.6.8 and 6.1.1.4'
H H 0.0000 0.0000 'International Tables Vol C Tables 4.2.6.8 and 6.1.1.4'
N N 0.0061 0.0033 'International Tables Vol C Tables 4.2.6.8 and 6.1.1.4'
S S 0.1246 0.1234 'International Tables Vol C Tables 4.2.6.8 and 6.1.1.4'

loop_
_geom_angle_atom_site_label_1
_geom_angle_atom_site_label_2
_geom_angle_atom_site_label_3
_geom_angle
_geom_angle_site_symmetry_1
_geom_angle_site_symmetry_3
_geom_angle_publ_flag
C4 N1 N2 108.6(3) . . ?
C4 N1 C5 130.3(3) . . ?
N2 N1 C5 121.0(3) . . ?
N3 N2 N1 106.4(3) . . ?
N2 N3 N4 111.2(3) . . ?
C4 N4 N3 105.4(3) . . ?
C11 N5 N6 108.0(3) . . ?
C11 N5 C12 130.1(3) . . ?
N6 N5 C12 121.9(3) . . ?
N7 N6 N5 106.1(3) . . ?
N6 N7 N8 111.6(3) . . ?
C11 N8 N7 104.9(3) . . ?
C4 S1 C1 101.41(18) . . ?
C11 S2 C3 100.51(19) . . ?
C2 C1 S1 115.9(3) . . ?
C2 C1 H1A 108.3 . . ?
S1 C1 H1A 108.3 . . ?
C2 C1 H1B 108.3 . . ?
S1 C1 H1B 108.3 . . ?
H1A C1 H1B 107.4 . . ?
C3 C2 C1 114.6(3) . . ?
C3 C2 H2A 108.6 . . ?
C1 C2 H2A 108.6 . . ?
C3 C2 H2B 108.6 . . ?
C1 C2 H2B 108.6 . . ?
H2A C2 H2B 107.6 . . ?
C2 C3 S2 112.5(3) . . ?
C2 C3 H3A 109.1 . . ?
S2 C3 H3A 109.1 . . ?
C2 C3 H3B 109.1 . . ?
S2 C3 H3B 109.1 . . ?
H3A C3 H3B 107.8 . . ?
N4 C4 N1 108.4(3) . . ?
N4 C4 S1 128.5(3) . . ?
N1 C4 S1 123.1(3) . . ?
C6 C5 C10 122.4(4) . . ?
C6 C5 N1 118.8(4) . . ?
C10 C5 N1 118.7(4) . . ?
C5 C6 C7 118.7(5) . . ?
C5 C6 H6 120.7 . . ?
C7 C6 H6 120.7 . . ?
C8 C7 C6 120.0(5) . . ?
C8 C7 H7 120.0 . . ?
C6 C7 H7 120.0 . . ?
C7 C8 C9 120.4(4) . . ?
C7 C8 H8 119.8 . . ?
C9 C8 H8 119.8 . . ?
C8 C9 C10 120.6(5) . . ?
C8 C9 H9 119.7 . . ?
C10 C9 H9 119.7 . . ?
C5 C10 C9 117.9(4) . . ?
C5 C10 H10 121.1 . . ?
C9 C10 H10 121.1 . . ?
N8 C11 N5 109.4(3) . . ?
N8 C11 S2 128.4(3) . . ?
N5 C11 S2 122.2(3) . . ?
C13 C12 C17 121.7(4) . . ?
C13 C12 N5 119.6(4) . . ?
C17 C12 N5 118.8(4) . . ?
C12 C13 C14 119.4(5) . . ?
C12 C13 H13 120.3 . . ?
C14 C13 H13 120.3 . . ?
C13 C14 C15 119.6(5) . . ?
C13 C14 H14 120.2 . . ?
C15 C14 H14 120.2 . . ?
C16 C15 C14 120.9(5) . . ?
C16 C15 H15 119.5 . . ?
C14 C15 H15 119.5 . . ?
C15 C16 C17 120.2(5) . . ?
C15 C16 H16 119.9 . . ?
C17 C16 H16 119.9 . . ?
C12 C17 C16 118.2(5) . . ?
C12 C17 H17 120.9 . . ?
C16 C17 H17 120.9 . . ?

loop_
_geom_bond_atom_site_label_1
_geom_bond_atom_site_label_2
_geom_bond_distance
_geom_bond_site_symmetry_2
_geom_bond_publ_flag
N1 C4 1.346(4) . ?
N1 N2 1.351(4) . ?
N1 C5 1.441(4) . ?
N2 N3 1.291(4) . ?
N3 N4 1.369(4) . ?
N4 C4 1.326(4) . ?
N5 C11 1.338(4) . ?
N5 N6 1.364(4) . ?
N5 C12 1.427(5) . ?
N6 N7 1.290(4) . ?
N7 N8 1.369(4) . ?
N8 C11 1.325(5) . ?
S1 C4 1.729(4) . ?
S1 C1 1.815(4) . ?
S2 C11 1.728(4) . ?
S2 C3 1.803(4) . ?
C1 C2 1.515(5) . ?
C1 H1A 0.9700 . ?
C1 H1B 0.9700 . ?
C2 C3 1.502(5) . ?
C2 H2A 0.9700 . ?
C2 H2B 0.9700 . ?
C3 H3A 0.9700 . ?
C3 H3B 0.9700 . ?
C5 C6 1.364(5) . ?
C5 C10 1.366(5) . ?
C6 C7 1.386(6) . ?
C6 H6 0.9300 . ?
C7 C8 1.363(6) . ?
C7 H7 0.9300 . ?
C8 C9 1.365(6) . ?
C8 H8 0.9300 . ?
C9 C10 1.389(5) . ?
C9 H9 0.9300 . ?
C10 H10 0.9300 . ?
C12 C13 1.367(5) . ?
C12 C17 1.380(5) . ?
C13 C14 1.371(6) . ?
C13 H13 0.9300 . ?
C14 C15 1.379(6) . ?
C14 H14 0.9300 . ?
C15 C16 1.359(7) . ?
C15 H15 0.9300 . ?
C16 C17 1.385(6) . ?
C16 H16 0.9300 . ?
C17 H17 0.9300 . ?

loop_
_geom_torsion_atom_site_label_1
_geom_torsion_atom_site_label_2
_geom_torsion_atom_site_label_3
_geom_torsion_atom_site_label_4
_geom_torsion
_geom_torsion_site_symmetry_1
_geom_torsion_site_symmetry_2
_geom_torsion_site_symmetry_3
_geom_torsion_site_symmetry_4
_geom_torsion_publ_flag
C4 N1 N2 N3 0.2(4) . . . . ?
C5 N1 N2 N3 -176.7(3) . . . . ?
N1 N2 N3 N4 -0.6(4) . . . . ?
N2 N3 N4 C4 0.8(4) . . . . ?
C11 N5 N6 N7 -1.2(5) . . . . ?
C12 N5 N6 N7 -179.1(4) . . . . ?
N5 N6 N7 N8 1.0(5) . . . . ?
N6 N7 N8 C11 -0.5(5) . . . . ?
C4 S1 C1 C2 71.4(3) . . . . ?
S1 C1 C2 C3 59.0(4) . . . . ?
C1 C2 C3 S2 -169.2(3) . . . . ?
C11 S2 C3 C2 -83.8(3) . . . . ?
N3 N4 C4 N1 -0.7(4) . . . . ?
N3 N4 C4 S1 -179.8(3) . . . . ?
N2 N1 C4 N4 0.3(4) . . . . ?
C5 N1 C4 N4 176.8(4) . . . . ?
N2 N1 C4 S1 179.5(3) . . . . ?
C5 N1 C4 S1 -3.9(6) . . . . ?
C1 S1 C4 N4 -18.4(4) . . . . ?
C1 S1 C4 N1 162.5(3) . . . . ?
C4 N1 C5 C6 -108.8(5) . . . . ?
N2 N1 C5 C6 67.4(5) . . . . ?
C4 N1 C5 C10 72.2(5) . . . . ?
N2 N1 C5 C10 -111.6(4) . . . . ?
C10 C5 C6 C7 0.3(6) . . . . ?
N1 C5 C6 C7 -178.7(4) . . . . ?
C5 C6 C7 C8 -0.5(7) . . . . ?
C6 C7 C8 C9 0.8(8) . . . . ?
C7 C8 C9 C10 -0.9(8) . . . . ?
C6 C5 C10 C9 -0.4(6) . . . . ?
N1 C5 C10 C9 178.6(3) . . . . ?
C8 C9 C10 C5 0.7(7) . . . . ?
N7 N8 C11 N5 -0.3(4) . . . . ?
N7 N8 C11 S2 177.4(3) . . . . ?
N6 N5 C11 N8 0.9(5) . . . . ?
C12 N5 C11 N8 178.6(4) . . . . ?
N6 N5 C11 S2 -177.0(3) . . . . ?
C12 N5 C11 S2 0.7(6) . . . . ?
C3 S2 C11 N8 -1.0(4) . . . . ?
C3 S2 C11 N5 176.5(3) . . . . ?
C11 N5 C12 C13 56.1(6) . . . . ?
N6 N5 C12 C13 -126.5(4) . . . . ?
C11 N5 C12 C17 -123.8(4) . . . . ?
N6 N5 C12 C17 53.6(5) . . . . ?
C17 C12 C13 C14 0.9(6) . . . . ?
N5 C12 C13 C14 -179.1(4) . . . . ?
C12 C13 C14 C15 -1.8(7) . . . . ?
C13 C14 C15 C16 1.4(8) . . . . ?
C14 C15 C16 C17 -0.2(8) . . . . ?
C13 C12 C17 C16 0.3(6) . . . . ?
N5 C12 C17 C16 -179.7(4) . . . . ?
C15 C16 C17 C12 -0.7(7) . . . . ?

loop_
_cod_related_entry_id
_cod_related_entry_database
_cod_related_entry_code
1 ChemSpider 3169715
